data_1568936
loop_
_publ_author_name
'Herbig, Marcus'
'B\"ohme, Uwe'

_publ_contact_author
;Uwe B\"ohme
 Institut f\"ur Anorganische Chemie
 Technische Universit\"at Bergakademie Freiberg
 Leipziger Str. 29
 09599 Freiberg
 Germany
;
_publ_section_title
;
 9-(Pyrrolidinium-1-yl)-9-boranuidabicyclo[3.3.1]nonane
;
_journal_coeditor_code IM4018
_journal_issue 4
_journal_name_full IUCrData
_journal_paper_doi 10.1107/S2414314623003322
_journal_volume 8
_journal_year 2023
_chemical_formula_iupac 'C12 H24 B N'
_chemical_formula_moiety 'C12 H24 B N'
_chemical_formula_sum 'C12 H24 B N'
_chemical_formula_weight 193.13
_chemical_name_systematic
;
9-(Pyrrolidinium-1-yl)-9-boranuidabicyclo[3.3.1]nonane
;
_space_group_crystal_system triclinic
_space_group_IT_number 2
_space_group_name_Hall '-P 1'
_space_group_name_H-M_alt 'P -1'
_atom_sites_solution_hydrogens mixed
_atom_sites_solution_primary direct
_audit_creation_method SHELXL-2017/1
_cell_angle_alpha 81.305(4)
_cell_angle_beta 84.313(4)
_cell_angle_gamma 82.068(4)
_cell_formula_units_Z 6
_cell_length_a 10.0432(5)
_cell_length_b 12.7045(6)
_cell_length_c 14.3846(7)
_cell_measurement_reflns_used 33005
_cell_measurement_temperature 153(2)
_cell_measurement_theta_max 27.88
_cell_measurement_theta_min 2.65
_cell_volume 1791.19(15)
_computing_cell_refinement
;
X-AREA (Stoe, 2009)
;
_computing_data_collection
;
X-AREA (Stoe, 2009)
;
_computing_data_reduction
;
X-RED (Stoe, 2009)
;
_computing_molecular_graphics
;
ORTEP-3 for Windows (Farrugia, 2012)
;
_computing_publication_material
;
<i>SHELXL2017/1</i> (Sheldrick, 2015b)
;
_computing_structure_refinement
;
<i>SHELXL2017/1</i> (Sheldrick, 2015b)
;
_computing_structure_solution
;
SHELXT (Sheldrick, 2015a)
;
_diffrn_ambient_temperature 153
_diffrn_detector 'image plate (34 cm diameter)'
_diffrn_detector_area_resol_mean 6.67
_diffrn_measured_fraction_theta_full 0.998
_diffrn_measured_fraction_theta_max 0.999
_diffrn_measurement_device '2-circle goniometer'
_diffrn_measurement_device_type 'Stoe IPDS 2T'
_diffrn_measurement_method 'rotation method'
_diffrn_radiation_monochromator 'plane graphite'
_diffrn_radiation_type 'Mo K\a'
_diffrn_radiation_wavelength 0.71073
_diffrn_reflns_av_R_equivalents 0.0427
_diffrn_reflns_av_unetI/netI 0.0256
_diffrn_reflns_limit_h_max 13
_diffrn_reflns_limit_h_min -13
_diffrn_reflns_limit_k_max 16
_diffrn_reflns_limit_k_min -16
_diffrn_reflns_limit_l_max 18
_diffrn_reflns_limit_l_min -18
_diffrn_reflns_number 33005
_diffrn_reflns_theta_full 25.242
_diffrn_reflns_theta_max 27.499
_diffrn_reflns_theta_min 2.874
_diffrn_source 'sealed X-ray tube, 12 x 0.4 mm long-fine focus'
_diffrn_source_current 40
_diffrn_source_power 2.000
_diffrn_source_voltage 50
_exptl_absorpt_coefficient_mu 0.060
_exptl_absorpt_correction_T_max 0.9305
_exptl_absorpt_correction_T_min 0.8055
_exptl_absorpt_correction_type integration
_exptl_absorpt_process_details
;
(X-RED; Stoe, 2009)
;
_exptl_crystal_colour Colourless
_exptl_crystal_density_diffrn 1.074
_exptl_crystal_description Prism
_exptl_crystal_F_000 648
_exptl_crystal_size_max 0.450
_exptl_crystal_size_mid 0.450
_exptl_crystal_size_min 0.400
_refine_diff_density_max 0.322
_refine_diff_density_min -0.196
_refine_ls_extinction_method none
_refine_ls_goodness_of_fit_ref 1.043
_refine_ls_hydrogen_treatment mixed
_refine_ls_matrix_type full
_refine_ls_number_parameters 413
_refine_ls_number_reflns 8226
_refine_ls_number_restraints 3
_refine_ls_restrained_S_all 1.045
_refine_ls_R_factor_all 0.0572
_refine_ls_R_factor_gt 0.0432
_refine_ls_shift/su_max 0.000
_refine_ls_shift/su_mean 0.000
_refine_ls_structure_factor_coef Fsqd
_refine_ls_weighting_details 'w=1/[\s^2^(Fo^2^)+(0.0446P)^2^+0.5868P] where P=(Fo^2^+2Fc^2^)/3'
_refine_ls_weighting_scheme calc
_refine_ls_wR_factor_gt 0.1035
_refine_ls_wR_factor_ref 0.1153
_reflns_number_gt 6579
_reflns_number_total 8226
_reflns_threshold_expression 'I > 2\s(I)'
_cod_data_source_file im4018.cif
_cod_data_source_block I
_cod_database_code 1568936
_shelx_space_group_comment
;
The symmetry employed for this shelxl refinement is uniquely defined
by the following loop, which should always be used as a source of
symmetry information in preference to the above space-group names.
They are only intended as comments.
;
_shelx_estimated_absorpt_t_min 0.973
_shelx_estimated_absorpt_t_max 0.976

loop_
_space_group_symop_operation_xyz
'x, y, z'
'-x, -y, -z'

loop_
_atom_site_type_symbol
_atom_site_label
_atom_site_fract_x
_atom_site_fract_y
_atom_site_fract_z
_atom_site_U_iso_or_equiv
_atom_site_adp_type
_atom_site_calc_flag
_atom_site_occupancy
_atom_site_disorder_assembly
_atom_site_disorder_group
B B1A 0.79459(12) 0.26768(10) 0.36908(9) 0.0229(2) Uani d 1 . .
H H1D 0.7013(12) 0.2510(10) 0.3343(9) 0.022(3) Uiso d 1 . .
N N1A 0.91179(10) 0.26727(8) 0.28198(7) 0.0237(2) Uani d 1 . .
H H1N 0.9888(17) 0.2866(13) 0.3007(11) 0.040(4) Uiso d 1 . .
C C1A 0.83681(12) 0.17621(10) 0.45594(8) 0.0269(2) Uani d 1 . .
H H1A 0.852259 0.104907 0.432630 0.032 Uiso calc 1 . .
C C2A 0.96854(13) 0.19650(11) 0.49325(9) 0.0345(3) Uani d 1 . .
H H2A 0.987338 0.143090 0.549519 0.041 Uiso calc 1 . .
H H2B 1.043479 0.184205 0.444419 0.041 Uiso calc 1 . .
C C3A 0.96769(13) 0.30920(12) 0.51990(10) 0.0373(3) Uani d 1 . .
H H3A 0.915953 0.312970 0.581828 0.045 Uiso calc 1 . .
H H3B 1.061549 0.320328 0.527150 0.045 Uiso calc 1 . .
C C4A 0.90690(13) 0.40062(11) 0.44809(9) 0.0335(3) Uani d 1 . .
H H4A 0.974870 0.413217 0.394207 0.040 Uiso calc 1 . .
H H4B 0.888561 0.466901 0.478058 0.040 Uiso calc 1 . .
C C5A 0.77558(12) 0.38105(9) 0.40966(8) 0.0252(2) Uani d 1 . .
H H5A 0.752784 0.439665 0.356872 0.030 Uiso calc 1 . .
C C6A 0.65506(12) 0.38055(10) 0.48518(9) 0.0296(3) Uani d 1 . .
H H6A 0.646594 0.447471 0.513902 0.035 Uiso calc 1 . .
H H6B 0.571681 0.381336 0.453556 0.035 Uiso calc 1 . .
C C7A 0.66454(12) 0.28469(11) 0.56439(8) 0.0312(3) Uani d 1 . .
H H7A 0.724752 0.298474 0.610492 0.037 Uiso calc 1 . .
H H7B 0.573882 0.280191 0.597575 0.037 Uiso calc 1 . .
C C8A 0.71689(13) 0.17584(10) 0.53178(9) 0.0314(3) Uani d 1 . .
H H8A 0.641628 0.148969 0.506730 0.038 Uiso calc 1 . .
H H8B 0.744197 0.124450 0.587515 0.038 Uiso calc 1 . .
C C9A 0.95264(15) 0.16064(10) 0.24822(9) 0.0355(3) Uani d 1 . .
H H9A 0.874771 0.119349 0.254335 0.043 Uiso calc 1 . .
H H9B 1.024984 0.118110 0.284924 0.043 Uiso calc 1 . .
C C10A 1.00278(15) 0.18694(12) 0.14554(10) 0.0394(3) Uani d 1 . .
H H10A 0.999353 0.126437 0.110160 0.047 Uiso calc 1 . .
H H10B 1.096013 0.205724 0.139111 0.047 Uiso calc 1 . .
C C11A 0.90267(17) 0.28319(14) 0.11258(10) 0.0458(4) Uani d 1 . .
H H11A 0.941365 0.326970 0.056141 0.055 Uiso calc 1 . .
H H11B 0.818327 0.259923 0.097177 0.055 Uiso calc 1 . .
C C12A 0.87631(13) 0.34629(10) 0.19567(8) 0.0298(3) Uani d 1 . .
H H12A 0.933039 0.405423 0.186867 0.036 Uiso calc 1 . .
H H12B 0.780390 0.377232 0.202174 0.036 Uiso calc 1 . .
B B1B 0.70440(12) 0.64836(10) 0.74750(9) 0.0219(2) Uani d 1 . .
H H1E 0.8054(13) 0.6822(11) 0.7314(10) 0.032(4) Uiso d 1 . .
N N1B 0.60317(10) 0.73847(7) 0.68679(7) 0.02243(19) Uani d 1 . .
H H2N 0.5214(16) 0.7158(12) 0.6902(10) 0.030(4) Uiso d 1 . .
C C1B 0.65523(12) 0.63456(9) 0.85877(8) 0.0251(2) Uani d 1 . .
H H1B 0.650576 0.705773 0.881320 0.030 Uiso calc 1 . .
C C2B 0.51348(12) 0.59802(10) 0.87556(8) 0.0284(2) Uani d 1 . .
H H2C 0.488533 0.586334 0.944326 0.034 Uiso calc 1 . .
H H2D 0.447829 0.656461 0.847091 0.034 Uiso calc 1 . .
C C3B 0.50149(12) 0.49525(10) 0.83492(9) 0.0298(3) Uani d 1 . .
H H3C 0.404789 0.487016 0.835625 0.036 Uiso calc 1 . .
H H3D 0.544338 0.433019 0.876378 0.036 Uiso calc 1 . .
C C4B 0.56666(12) 0.49307(10) 0.73374(9) 0.0276(2) Uani d 1 . .
H H4C 0.505040 0.537969 0.689733 0.033 Uiso calc 1 . .
H H4D 0.575024 0.418534 0.719376 0.033 Uiso calc 1 . .
C C5B 0.70668(11) 0.53243(9) 0.71410(8) 0.0231(2) Uani d 1 . .
H H5B 0.731702 0.539234 0.644611 0.028 Uiso calc 1 . .
C C6B 0.81818(12) 0.45578(10) 0.76475(9) 0.0291(2) Uani d 1 . .
H H6C 0.818033 0.383103 0.747826 0.035 Uiso calc 1 . .
H H6D 0.906521 0.479653 0.740788 0.035 Uiso calc 1 . .
C C7B 0.80494(13) 0.44822(11) 0.87269(9) 0.0338(3) Uani d 1 . .
H H7C 0.892469 0.415486 0.896628 0.041 Uiso calc 1 . .
H H7D 0.737329 0.399330 0.898297 0.041 Uiso calc 1 . .
C C8B 0.76362(13) 0.55556(11) 0.91104(8) 0.0315(3) Uani d 1 . .
H H8C 0.845285 0.591741 0.909041 0.038 Uiso calc 1 . .
H H8D 0.729810 0.540130 0.978085 0.038 Uiso calc 1 . .
C C9B 0.57846(14) 0.84566(10) 0.72116(9) 0.0325(3) Uani d 1 . .
H H9C 0.661133 0.863101 0.744526 0.039 Uiso calc 1 . .
H H9D 0.505256 0.846814 0.772569 0.039 Uiso calc 1 . .
C C10B 0.53817(13) 0.92408(10) 0.63525(9) 0.0322(3) Uani d 1 . .
H H10C 0.551062 0.998251 0.642301 0.039 Uiso calc 1 . .
H H10D 0.443077 0.922347 0.623502 0.039 Uiso calc 1 . .
C C11B 0.63473(13) 0.88215(10) 0.55673(10) 0.0351(3) Uani d 1 . .
H H11C 0.722706 0.909798 0.553954 0.042 Uiso calc 1 . .
H H11D 0.596635 0.903587 0.494781 0.042 Uiso calc 1 . .
C C12B 0.65039(12) 0.76050(9) 0.58322(8) 0.0266(2) Uani d 1 . .
H H12C 0.595027 0.727962 0.544742 0.032 Uiso calc 1 . .
H H12D 0.745849 0.729956 0.572356 0.032 Uiso calc 1 . .
B B1C 0.36310(13) 0.12899(11) 0.83426(10) 0.0270(3) Uani d 1 . .
H H1F 0.3975(16) 0.0402(10) 0.8482(11) 0.038(4) Uiso d 1 . .
N N1C 0.49310(11) 0.18179(9) 0.85926(8) 0.0305(2) Uani d 1 . .
H H3N 0.4766(17) 0.2531(14) 0.8425(12) 0.043(4) Uiso d 1 . .
C C1C 0.22926(13) 0.16740(11) 0.89924(9) 0.0338(3) Uani d 1 . .
H H1C 0.246900 0.144008 0.966932 0.041 Uiso calc 1 . .
C C2C 0.19823(14) 0.29047(12) 0.88339(11) 0.0395(3) Uani d 1 . .
H H2E 0.112921 0.311254 0.920635 0.047 Uiso calc 1 . .
H H2F 0.270691 0.320984 0.908317 0.047 Uiso calc 1 . .
C C3C 0.18534(13) 0.34108(10) 0.78081(11) 0.0376(3) Uani d 1 . .
H H3E 0.189223 0.419155 0.776240 0.045 Uiso calc 1 . .
H H3F 0.095714 0.331479 0.762630 0.045 Uiso calc 1 . .
C C4C 0.29416(13) 0.29474(10) 0.70996(9) 0.0318(3) Uani d 1 . .
H H4E 0.377344 0.327714 0.712113 0.038 Uiso calc 1 . .
H H4F 0.263388 0.316074 0.645738 0.038 Uiso calc 1 . .
C C5C 0.32941(11) 0.17170(9) 0.72638(8) 0.0258(2) Uani d 1 . .
H H5C 0.411241 0.151893 0.684025 0.031 Uiso calc 1 . .
C C6C 0.21508(13) 0.11162(11) 0.70492(10) 0.0345(3) Uani d 1 . .
H H6E 0.190968 0.138402 0.639712 0.041 Uiso calc 1 . .
H H6F 0.249448 0.034441 0.707534 0.041 Uiso calc 1 . .
C C7C 0.08666(13) 0.12307(11) 0.77209(11) 0.0370(3) Uani d 1 . .
H H7E 0.035897 0.194793 0.754879 0.044 Uiso calc 1 . .
H H7F 0.029053 0.068757 0.763048 0.044 Uiso calc 1 . .
C C8C 0.11333(14) 0.10963(12) 0.87666(11) 0.0413(3) Uani d 1 . .
H H8E 0.133818 0.032062 0.899353 0.050 Uiso calc 1 . .
H H8F 0.029595 0.136577 0.912633 0.050 Uiso calc 1 . .
C C9C 0.51960(16) 0.16283(15) 0.96171(10) 0.0459(4) Uani d 1 . .
H H9E 0.479559 0.225471 0.992894 0.055 Uiso calc 1 . .
H H9F 0.479981 0.098613 0.994241 0.055 Uiso calc 1 . .
C C10C 0.66937(17) 0.14639(16) 0.96501(12) 0.0564(5) Uani d 1 . .
H H10E 0.696875 0.103756 1.025055 0.068 Uiso calc 0.723(8) A 1
H H10F 0.707400 0.215440 0.955605 0.068 Uiso calc 0.723(8) A 1
H H10G 0.698566 0.205445 0.992597 0.068 Uiso calc 0.277(8) A 2
H H10H 0.697222 0.077892 1.005031 0.068 Uiso calc 0.277(8) A 2
C C11C 0.7120(2) 0.0813(3) 0.87756(17) 0.0442(9) Uani d 0.723(8) A 1
H H11E 0.808648 0.082195 0.856224 0.053 Uiso calc 0.723(8) A 1
H H11F 0.692351 0.006088 0.892810 0.053 Uiso calc 0.723(8) A 1
C C11D 0.7260(5) 0.1444(8) 0.8787(5) 0.044(2) Uani d 0.277(8) A 2
H H11G 0.793037 0.079580 0.877775 0.053 Uiso calc 0.277(8) A 2
H H11H 0.774570 0.207952 0.860122 0.053 Uiso calc 0.277(8) A 2
C C12C 0.62421(13) 0.14377(13) 0.80686(10) 0.0403(3) Uani d 1 . .
H H12E 0.607972 0.098329 0.759986 0.048 Uiso calc 0.723(8) A 1
H H12F 0.667289 0.205850 0.773273 0.048 Uiso calc 0.723(8) A 1
H H12G 0.642940 0.193432 0.748471 0.048 Uiso calc 0.277(8) A 2
H H12H 0.623940 0.070785 0.790682 0.048 Uiso calc 0.277(8) A 2

loop_
_atom_site_aniso_label
_atom_site_aniso_U_11
_atom_site_aniso_U_22
_atom_site_aniso_U_33
_atom_site_aniso_U_12
_atom_site_aniso_U_13
_atom_site_aniso_U_23
B1A 0.0199(6) 0.0270(6) 0.0223(6) -0.0059(5) 0.0002(4) -0.0042(5)
N1A 0.0226(5) 0.0256(5) 0.0235(5) -0.0044(4) -0.0003(4) -0.0055(4)
C1A 0.0277(6) 0.0269(6) 0.0258(5) -0.0046(4) -0.0009(4) -0.0028(4)
C2A 0.0256(6) 0.0448(7) 0.0312(6) 0.0002(5) -0.0055(5) -0.0009(5)
C3A 0.0240(6) 0.0589(9) 0.0333(6) -0.0110(6) -0.0044(5) -0.0142(6)
C4A 0.0299(6) 0.0388(7) 0.0365(7) -0.0147(5) 0.0045(5) -0.0154(5)
C5A 0.0248(5) 0.0261(5) 0.0249(5) -0.0050(4) 0.0007(4) -0.0040(4)
C6A 0.0241(6) 0.0357(6) 0.0292(6) -0.0016(5) 0.0011(4) -0.0094(5)
C7A 0.0249(6) 0.0446(7) 0.0243(6) -0.0078(5) 0.0035(4) -0.0058(5)
C8A 0.0319(6) 0.0355(6) 0.0262(6) -0.0107(5) 0.0002(5) 0.0014(5)
C9A 0.0421(7) 0.0282(6) 0.0356(7) -0.0033(5) 0.0077(5) -0.0107(5)
C10A 0.0431(8) 0.0434(8) 0.0343(7) -0.0102(6) 0.0093(6) -0.0176(6)
C11A 0.0515(9) 0.0615(10) 0.0264(6) -0.0073(7) -0.0042(6) -0.0122(6)
C12A 0.0291(6) 0.0344(6) 0.0243(6) -0.0043(5) 0.0008(4) -0.0002(5)
B1B 0.0194(5) 0.0229(6) 0.0230(6) -0.0026(4) -0.0015(4) -0.0018(5)
N1B 0.0221(5) 0.0202(4) 0.0245(5) -0.0027(4) 0.0008(4) -0.0034(4)
C1B 0.0273(6) 0.0257(5) 0.0233(5) -0.0043(4) -0.0014(4) -0.0057(4)
C2B 0.0266(6) 0.0313(6) 0.0252(5) -0.0025(5) 0.0044(4) -0.0025(5)
C3B 0.0248(6) 0.0304(6) 0.0333(6) -0.0075(5) -0.0001(5) 0.0000(5)
C4B 0.0288(6) 0.0251(6) 0.0305(6) -0.0057(4) -0.0059(5) -0.0045(5)
C5B 0.0237(5) 0.0236(5) 0.0212(5) -0.0006(4) -0.0013(4) -0.0034(4)
C6B 0.0257(6) 0.0263(6) 0.0329(6) 0.0039(4) -0.0023(5) -0.0031(5)
C7B 0.0304(6) 0.0354(7) 0.0320(6) 0.0033(5) -0.0078(5) 0.0037(5)
C8B 0.0325(6) 0.0390(7) 0.0236(6) -0.0065(5) -0.0068(5) -0.0014(5)
C9B 0.0422(7) 0.0223(6) 0.0319(6) 0.0023(5) -0.0032(5) -0.0060(5)
C10B 0.0322(6) 0.0231(6) 0.0391(7) 0.0007(5) -0.0021(5) -0.0013(5)
C11B 0.0312(6) 0.0296(6) 0.0388(7) -0.0005(5) 0.0040(5) 0.0062(5)
C12B 0.0278(6) 0.0281(6) 0.0228(5) -0.0030(4) -0.0006(4) -0.0012(4)
B1C 0.0237(6) 0.0255(6) 0.0309(7) -0.0012(5) -0.0008(5) -0.0040(5)
N1C 0.0264(5) 0.0347(6) 0.0302(5) 0.0028(4) -0.0053(4) -0.0079(4)
C1C 0.0278(6) 0.0417(7) 0.0297(6) -0.0025(5) 0.0036(5) -0.0040(5)
C2C 0.0277(6) 0.0441(8) 0.0481(8) 0.0019(5) 0.0054(6) -0.0224(6)
C3C 0.0279(6) 0.0238(6) 0.0601(9) 0.0014(5) -0.0021(6) -0.0077(6)
C4C 0.0264(6) 0.0296(6) 0.0375(7) -0.0028(5) -0.0034(5) 0.0015(5)
C5C 0.0194(5) 0.0279(6) 0.0303(6) -0.0020(4) 0.0015(4) -0.0078(5)
C6C 0.0248(6) 0.0387(7) 0.0436(7) -0.0048(5) -0.0018(5) -0.0168(6)
C7C 0.0241(6) 0.0340(7) 0.0551(8) -0.0076(5) 0.0010(5) -0.0127(6)
C8C 0.0280(7) 0.0437(8) 0.0492(8) -0.0090(6) 0.0085(6) -0.0005(6)
C9C 0.0433(8) 0.0642(10) 0.0300(7) 0.0089(7) -0.0091(6) -0.0154(7)
C10C 0.0501(9) 0.0769(12) 0.0440(9) -0.0300(9) -0.0238(7) 0.0195(8)
C11C 0.0258(10) 0.0500(19) 0.0503(13) 0.0014(10) 0.0009(8) 0.0061(11)
C11D 0.021(2) 0.050(5) 0.067(4) -0.003(2) -0.008(2) -0.022(3)
C12C 0.0225(6) 0.0581(9) 0.0417(7) -0.0008(6) -0.0026(5) -0.0147(7)

loop_
_atom_type_symbol
_atom_type_description
_atom_type_scat_dispersion_real
_atom_type_scat_dispersion_imag
_atom_type_scat_source
C C 0.0033 0.0016 'International Tables Vol C Tables 4.2.6.8 and 6.1.1.4'
H H 0.0000 0.0000 'International Tables Vol C Tables 4.2.6.8 and 6.1.1.4'
B B 0.0013 0.0007 'International Tables Vol C Tables 4.2.6.8 and 6.1.1.4'
N N 0.0061 0.0033 'International Tables Vol C Tables 4.2.6.8 and 6.1.1.4'

loop_
_exptl_crystal_face_index_h
_exptl_crystal_face_index_k
_exptl_crystal_face_index_l
_exptl_crystal_face_perp_dist
10 1 1 0.0986
15 8 1 0.1047
30 12 23 0.1371
30 4 25 0.1318
30 -10 -3 0.1668
9 30 5 0.3078
2 -1 30 0.2065
-30 -4 -17 0.1227
-10 -4 -3 0.1242
-15 5 1 0.1722
-10 -2 5 0.0994
-11 -30 -3 0.3107
-2 -1 -30 0.1909

loop_
_geom_angle_atom_site_label_1
_geom_angle_atom_site_label_2
_geom_angle_atom_site_label_3
_geom_angle_site_symmetry_1
_geom_angle_site_symmetry_3
_geom_angle
_geom_angle_publ_flag
C5A B1A C1A . . 106.44(9) ?
C5A B1A N1A . . 110.22(9) ?
C1A B1A N1A . . 110.77(9) ?
C5A B1A H1D . . 114.2(7) ?
C1A B1A H1D . . 112.7(6) ?
N1A B1A H1D . . 102.5(7) ?
C9A N1A C12A . . 106.20(9) ?
C9A N1A B1A . . 114.85(9) ?
C12A N1A B1A . . 114.01(9) ?
C9A N1A H1N . . 105.9(10) ?
C12A N1A H1N . . 105.8(10) ?
B1A N1A H1N . . 109.4(10) ?
C8A C1A C2A . . 113.04(10) ?
C8A C1A B1A . . 107.59(10) ?
C2A C1A B1A . . 110.52(9) ?
C8A C1A H1A . . 108.5 ?
C2A C1A H1A . . 108.5 ?
B1A C1A H1A . . 108.5 ?
C3A C2A C1A . . 115.10(11) ?
C3A C2A H2A . . 108.5 ?
C1A C2A H2A . . 108.5 ?
C3A C2A H2B . . 108.5 ?
C1A C2A H2B . . 108.5 ?
H2A C2A H2B . . 107.5 ?
C4A C3A C2A . . 114.34(10) ?
C4A C3A H3A . . 108.7 ?
C2A C3A H3A . . 108.7 ?
C4A C3A H3B . . 108.7 ?
C2A C3A H3B . . 108.7 ?
H3A C3A H3B . . 107.6 ?
C3A C4A C5A . . 115.16(10) ?
C3A C4A H4A . . 108.5 ?
C5A C4A H4A . . 108.5 ?
C3A C4A H4B . . 108.5 ?
C5A C4A H4B . . 108.5 ?
H4A C4A H4B . . 107.5 ?
C4A C5A C6A . . 112.81(10) ?
C4A C5A B1A . . 110.98(10) ?
C6A C5A B1A . . 107.77(9) ?
C4A C5A H5A . . 108.4 ?
C6A C5A H5A . . 108.4 ?
B1A C5A H5A . . 108.4 ?
C7A C6A C5A . . 115.09(10) ?
C7A C6A H6A . . 108.5 ?
C5A C6A H6A . . 108.5 ?
C7A C6A H6B . . 108.5 ?
C5A C6A H6B . . 108.5 ?
H6A C6A H6B . . 107.5 ?
C8A C7A C6A . . 115.00(10) ?
C8A C7A H7A . . 108.5 ?
C6A C7A H7A . . 108.5 ?
C8A C7A H7B . . 108.5 ?
C6A C7A H7B . . 108.5 ?
H7A C7A H7B . . 107.5 ?
C7A C8A C1A . . 115.62(10) ?
C7A C8A H8A . . 108.4 ?
C1A C8A H8A . . 108.4 ?
C7A C8A H8B . . 108.4 ?
C1A C8A H8B . . 108.4 ?
H8A C8A H8B . . 107.4 ?
N1A C9A C10A . . 105.05(10) ?
N1A C9A H9A . . 110.7 ?
C10A C9A H9A . . 110.7 ?
N1A C9A H9B . . 110.7 ?
C10A C9A H9B . . 110.7 ?
H9A C9A H9B . . 108.8 ?
C9A C10A C11A . . 101.71(11) ?
C9A C10A H10A . . 111.4 ?
C11A C10A H10A . . 111.4 ?
C9A C10A H10B . . 111.4 ?
C11A C10A H10B . . 111.4 ?
H10A C10A H10B . . 109.3 ?
C12A C11A C10A . . 104.56(11) ?
C12A C11A H11A . . 110.8 ?
C10A C11A H11A . . 110.8 ?
C12A C11A H11B . . 110.8 ?
C10A C11A H11B . . 110.8 ?
H11A C11A H11B . . 108.9 ?
N1A C12A C11A . . 106.15(11) ?
N1A C12A H12A . . 110.5 ?
C11A C12A H12A . . 110.5 ?
N1A C12A H12B . . 110.5 ?
C11A C12A H12B . . 110.5 ?
H12A C12A H12B . . 108.7 ?
C5B B1B C1B . . 106.44(9) ?
C5B B1B N1B . . 110.51(9) ?
C1B B1B N1B . . 111.52(9) ?
C5B B1B H1E . . 113.3(8) ?
C1B B1B H1E . . 112.9(7) ?
N1B B1B H1E . . 102.3(7) ?
C9B N1B C12B . . 105.84(9) ?
C9B N1B B1B . . 114.84(9) ?
C12B N1B B1B . . 113.61(9) ?
C9B N1B H2N . . 105.5(9) ?
C12B N1B H2N . . 107.1(9) ?
B1B N1B H2N . . 109.3(9) ?
C2B C1B C8B . . 113.32(10) ?
C2B C1B B1B . . 110.65(9) ?
C8B C1B B1B . . 107.61(9) ?
C2B C1B H1B . . 108.4 ?
C8B C1B H1B . . 108.4 ?
B1B C1B H1B . . 108.4 ?
C3B C2B C1B . . 114.31(10) ?
C3B C2B H2C . . 108.7 ?
C1B C2B H2C . . 108.7 ?
C3B C2B H2D . . 108.7 ?
C1B C2B H2D . . 108.7 ?
H2C C2B H2D . . 107.6 ?
C2B C3B C4B . . 114.03(9) ?
C2B C3B H3C . . 108.7 ?
C4B C3B H3C . . 108.7 ?
C2B C3B H3D . . 108.7 ?
C4B C3B H3D . . 108.7 ?
H3C C3B H3D . . 107.6 ?
C3B C4B C5B . . 115.65(10) ?
C3B C4B H4C . . 108.4 ?
C5B C4B H4C . . 108.4 ?
C3B C4B H4D . . 108.4 ?
C5B C4B H4D . . 108.4 ?
H4C C4B H4D . . 107.4 ?
C6B C5B C4B . . 113.19(9) ?
C6B C5B B1B . . 107.20(9) ?
C4B C5B B1B . . 111.05(9) ?
C6B C5B H5B . . 108.4 ?
C4B C5B H5B . . 108.4 ?
B1B C5B H5B . . 108.4 ?
C7B C6B C5B . . 115.05(10) ?
C7B C6B H6C . . 108.5 ?
C5B C6B H6C . . 108.5 ?
C7B C6B H6D . . 108.5 ?
C5B C6B H6D . . 108.5 ?
H6C C6B H6D . . 107.5 ?
C6B C7B C8B . . 115.14(10) ?
C6B C7B H7C . . 108.5 ?
C8B C7B H7C . . 108.5 ?
C6B C7B H7D . . 108.5 ?
C8B C7B H7D . . 108.5 ?
H7C C7B H7D . . 107.5 ?
C7B C8B C1B . . 116.04(10) ?
C7B C8B H8C . . 108.3 ?
C1B C8B H8C . . 108.3 ?
C7B C8B H8D . . 108.3 ?
C1B C8B H8D . . 108.3 ?
H8C C8B H8D . . 107.4 ?
N1B C9B C10B . . 104.44(10) ?
N1B C9B H9C . . 110.9 ?
C10B C9B H9C . . 110.9 ?
N1B C9B H9D . . 110.9 ?
C10B C9B H9D . . 110.9 ?
H9C C9B H9D . . 108.9 ?
C9B C10B C11B . . 102.28(10) ?
C9B C10B H10C . . 111.3 ?
C11B C10B H10C . . 111.3 ?
C9B C10B H10D . . 111.3 ?
C11B C10B H10D . . 111.3 ?
H10C C10B H10D . . 109.2 ?
C10B C11B C12B . . 104.44(10) ?
C10B C11B H11C . . 110.9 ?
C12B C11B H11C . . 110.9 ?
C10B C11B H11D . . 110.9 ?
C12B C11B H11D . . 110.9 ?
H11C C11B H11D . . 108.9 ?
N1B C12B C11B . . 106.66(10) ?
N1B C12B H12C . . 110.4 ?
C11B C12B H12C . . 110.4 ?
N1B C12B H12D . . 110.4 ?
C11B C12B H12D . . 110.4 ?
H12C C12B H12D . . 108.6 ?
C5C B1C C1C . . 105.87(10) ?
C5C B1C N1C . . 110.05(9) ?
C1C B1C N1C . . 110.56(10) ?
C5C B1C H1F . . 114.0(8) ?
C1C B1C H1F . . 113.7(8) ?
N1C B1C H1F . . 102.8(8) ?
C9C N1C C12C . . 105.72(10) ?
C9C N1C B1C . . 114.81(11) ?
C12C N1C B1C . . 113.99(10) ?
C9C N1C H3N . . 107.2(11) ?
C12C N1C H3N . . 107.3(11) ?
B1C N1C H3N . . 107.4(11) ?
C2C C1C C8C . . 113.47(11) ?
C2C C1C B1C . . 110.27(10) ?
C8C C1C B1C . . 107.90(11) ?
C2C C1C H1C . . 108.4 ?
C8C C1C H1C . . 108.4 ?
B1C C1C H1C . . 108.4 ?
C3C C2C C1C . . 115.29(11) ?
C3C C2C H2E . . 108.5 ?
C1C C2C H2E . . 108.5 ?
C3C C2C H2F . . 108.5 ?
C1C C2C H2F . . 108.5 ?
H2E C2C H2F . . 107.5 ?
C2C C3C C4C . . 114.57(11) ?
C2C C3C H3E . . 108.6 ?
C4C C3C H3E . . 108.6 ?
C2C C3C H3F . . 108.6 ?
C4C C3C H3F . . 108.6 ?
H3E C3C H3F . . 107.6 ?
C3C C4C C5C . . 115.27(10) ?
C3C C4C H4E . . 108.5 ?
C5C C4C H4E . . 108.5 ?
C3C C4C H4F . . 108.5 ?
C5C C4C H4F . . 108.5 ?
H4E C4C H4F . . 107.5 ?
C4C C5C C6C . . 113.07(10) ?
C4C C5C B1C . . 111.44(10) ?
C6C C5C B1C . . 107.34(10) ?
C4C C5C H5C . . 108.3 ?
C6C C5C H5C . . 108.3 ?
B1C C5C H5C . . 108.3 ?
C7C C6C C5C . . 114.83(11) ?
C7C C6C H6E . . 108.6 ?
C5C C6C H6E . . 108.6 ?
C7C C6C H6F . . 108.6 ?
C5C C6C H6F . . 108.6 ?
H6E C6C H6F . . 107.5 ?
C8C C7C C6C . . 114.04(11) ?
C8C C7C H7E . . 108.7 ?
C6C C7C H7E . . 108.7 ?
C8C C7C H7F . . 108.7 ?
C6C C7C H7F . . 108.7 ?
H7E C7C H7F . . 107.6 ?
C7C C8C C1C . . 115.40(11) ?
C7C C8C H8E . . 108.4 ?
C1C C8C H8E . . 108.4 ?
C7C C8C H8F . . 108.4 ?
C1C C8C H8F . . 108.4 ?
H8E C8C H8F . . 107.5 ?
C10C C9C N1C . . 106.46(12) ?
C10C C9C H9E . . 110.4 ?
N1C C9C H9E . . 110.4 ?
C10C C9C H9F . . 110.4 ?
N1C C9C H9F . . 110.4 ?
H9E C9C H9F . . 108.6 ?
C11D C10C C9C . . 108.9(2) ?
C9C C10C C11C . . 100.14(14) ?
C9C C10C H10E . . 111.7 ?
C11C C10C H10E . . 111.7 ?
C9C C10C H10F . . 111.7 ?
C11C C10C H10F . . 111.7 ?
H10E C10C H10F . . 109.5 ?
C11D C10C H10G . . 109.9 ?
C9C C10C H10G . . 109.9 ?
C11D C10C H10H . . 109.9 ?
C9C C10C H10H . . 109.9 ?
H10G C10C H10H . . 108.3 ?
C12C C11C C10C . . 100.65(19) ?
C12C C11C H11E . . 111.6 ?
C10C C11C H11E . . 111.6 ?
C12C C11C H11F . . 111.6 ?
C10C C11C H11F . . 111.6 ?
H11E C11C H11F . . 109.4 ?
C10C C11D C12C . . 112.8(4) ?
C10C C11D H11G . . 109.0 ?
C12C C11D H11G . . 109.0 ?
C10C C11D H11H . . 109.0 ?
C12C C11D H11H . . 109.0 ?
H11G C11D H11H . . 107.8 ?
C11C C12C N1C . . 107.17(13) ?
N1C C12C C11D . . 102.0(2) ?
C11C C12C H12E . . 110.3 ?
N1C C12C H12E . . 110.3 ?
C11C C12C H12F . . 110.3 ?
N1C C12C H12F . . 110.3 ?
H12E C12C H12F . . 108.5 ?
N1C C12C H12G . . 111.4 ?
C11D C12C H12G . . 111.4 ?
N1C C12C H12H . . 111.4 ?
C11D C12C H12H . . 111.4 ?
H12G C12C H12H . . 109.2 ?

loop_
_geom_bond_atom_site_label_1
_geom_bond_atom_site_label_2
_geom_bond_site_symmetry_2
_geom_bond_distance
_geom_bond_publ_flag
B1A C5A . 1.6148(17) ?
B1A C1A . 1.6191(17) ?
B1A N1A . 1.6319(15) ?
B1A H1D . 1.163(11) ?
N1A C9A . 1.4985(15) ?
N1A C12A . 1.5127(15) ?
N1A H1N . 0.919(17) ?
C1A C8A . 1.5428(16) ?
C1A C2A . 1.5431(17) ?
C1A H1A . 1.0000 ?
C2A C3A . 1.536(2) ?
C2A H2A . 0.9900 ?
C2A H2B . 0.9900 ?
C3A C4A . 1.535(2) ?
C3A H3A . 0.9900 ?
C3A H3B . 0.9900 ?
C4A C5A . 1.5438(17) ?
C4A H4A . 0.9900 ?
C4A H4B . 0.9900 ?
C5A C6A . 1.5442(16) ?
C5A H5A . 1.0000 ?
C6A C7A . 1.5364(18) ?
C6A H6A . 0.9900 ?
C6A H6B . 0.9900 ?
C7A C8A . 1.5347(19) ?
C7A H7A . 0.9900 ?
C7A H7B . 0.9900 ?
C8A H8A . 0.9900 ?
C8A H8B . 0.9900 ?
C9A C10A . 1.5154(18) ?
C9A H9A . 0.9900 ?
C9A H9B . 0.9900 ?
C10A C11A . 1.520(2) ?
C10A H10A . 0.9900 ?
C10A H10B . 0.9900 ?
C11A C12A . 1.5197(19) ?
C11A H11A . 0.9900 ?
C11A H11B . 0.9900 ?
C12A H12A . 0.9900 ?
C12A H12B . 0.9900 ?
B1B C5B . 1.6134(17) ?
B1B C1B . 1.6182(16) ?
B1B N1B . 1.6308(15) ?
B1B H1E . 1.145(12) ?
N1B C9B . 1.4988(15) ?
N1B C12B . 1.5144(14) ?
N1B H2N . 0.902(15) ?
C1B C2B . 1.5430(16) ?
C1B C8B . 1.5461(17) ?
C1B H1B . 1.0000 ?
C2B C3B . 1.5326(18) ?
C2B H2C . 0.9900 ?
C2B H2D . 0.9900 ?
C3B C4B . 1.5382(17) ?
C3B H3C . 0.9900 ?
C3B H3D . 0.9900 ?
C4B C5B . 1.5427(16) ?
C4B H4C . 0.9900 ?
C4B H4D . 0.9900 ?
C5B C6B . 1.5424(15) ?
C5B H5B . 1.0000 ?
C6B C7B . 1.5348(18) ?
C6B H6C . 0.9900 ?
C6B H6D . 0.9900 ?
C7B C8B . 1.5370(19) ?
C7B H7C . 0.9900 ?
C7B H7D . 0.9900 ?
C8B H8C . 0.9900 ?
C8B H8D . 0.9900 ?
C9B C10B . 1.5163(17) ?
C9B H9C . 0.9900 ?
C9B H9D . 0.9900 ?
C10B C11B . 1.5239(18) ?
C10B H10C . 0.9900 ?
C10B H10D . 0.9900 ?
C11B C12B . 1.5248(17) ?
C11B H11C . 0.9900 ?
C11B H11D . 0.9900 ?
C12B H12C . 0.9900 ?
C12B H12D . 0.9900 ?
B1C C5C . 1.6173(18) ?
B1C C1C . 1.6207(18) ?
B1C N1C . 1.6406(17) ?
B1C H1F . 1.127(12) ?
N1C C9C . 1.5013(17) ?
N1C C12C . 1.5077(17) ?
N1C H3N . 0.899(18) ?
C1C C2C . 1.538(2) ?
C1C C8C . 1.5436(19) ?
C1C H1C . 1.0000 ?
C2C C3C . 1.528(2) ?
C2C H2E . 0.9900 ?
C2C H2F . 0.9900 ?
C3C C4C . 1.5372(19) ?
C3C H3E . 0.9900 ?
C3C H3F . 0.9900 ?
C4C C5C . 1.5417(17) ?
C4C H4E . 0.9900 ?
C4C H4F . 0.9900 ?
C5C C6C . 1.5427(16) ?
C5C H5C . 1.0000 ?
C6C C7C . 1.5368(18) ?
C6C H6E . 0.9900 ?
C6C H6F . 0.9900 ?
C7C C8C . 1.534(2) ?
C7C H7E . 0.9900 ?
C7C H7F . 0.9900 ?
C8C H8E . 0.9900 ?
C8C H8F . 0.9900 ?
C9C C10C . 1.494(2) ?
C9C H9E . 0.9900 ?
C9C H9F . 0.9900 ?
C10C C11D . 1.316(7) ?
C10C C11C . 1.600(4) ?
C10C H10E . 0.9900 ?
C10C H10F . 0.9900 ?
C10C H10G . 0.9900 ?
C10C H10H . 0.9900 ?
C11C C12C . 1.477(3) ?
C11C H11E . 0.9900 ?
C11C H11F . 0.9900 ?
C11D C12C . 1.525(6) ?
C11D H11G . 0.9900 ?
C11D H11H . 0.9900 ?
C12C H12E . 0.9900 ?
C12C H12F . 0.9900 ?
C12C H12G . 0.9900 ?
C12C H12H . 0.9900 ?

loop_
_geom_torsion_atom_site_label_1
_geom_torsion_atom_site_label_2
_geom_torsion_atom_site_label_3
_geom_torsion_atom_site_label_4
_geom_torsion_site_symmetry_1
_geom_torsion_site_symmetry_2
_geom_torsion_site_symmetry_3
_geom_torsion_site_symmetry_4
_geom_torsion
_geom_torsion_publ_flag
C5A B1A N1A C9A . . . . 171.27(10) ?
C1A B1A N1A C9A . . . . 53.73(13) ?
C5A B1A N1A C12A . . . . -65.85(12) ?
C1A B1A N1A C12A . . . . 176.61(9) ?
C5A B1A C1A C8A . . . . 64.51(11) ?
N1A B1A C1A C8A . . . . -175.66(9) ?
C5A B1A C1A C2A . . . . -59.35(12) ?
N1A B1A C1A C2A . . . . 60.48(12) ?
C8A C1A C2A C3A . . . . -67.16(14) ?
B1A C1A C2A C3A . . . . 53.49(14) ?
C1A C2A C3A C4A . . . . -44.22(15) ?
C2A C3A C4A C5A . . . . 43.60(15) ?
C3A C4A C5A C6A . . . . 68.50(14) ?
C3A C4A C5A B1A . . . . -52.55(14) ?
C1A B1A C5A C4A . . . . 58.97(12) ?
N1A B1A C5A C4A . . . . -61.21(12) ?
C1A B1A C5A C6A . . . . -65.01(11) ?
N1A B1A C5A C6A . . . . 174.81(9) ?
C4A C5A C6A C7A . . . . -68.70(14) ?
B1A C5A C6A C7A . . . . 54.17(13) ?
C5A C6A C7A C8A . . . . -42.02(15) ?
C6A C7A C8A C1A . . . . 41.88(15) ?
C2A C1A C8A C7A . . . . 68.79(14) ?
B1A C1A C8A C7A . . . . -53.52(13) ?
C12A N1A C9A C10A . . . . 25.89(13) ?
B1A N1A C9A C10A . . . . 152.87(10) ?
N1A C9A C10A C11A . . . . -39.37(14) ?
C9A C10A C11A C12A . . . . 37.79(14) ?
C9A N1A C12A C11A . . . . -1.97(13) ?
B1A N1A C12A C11A . . . . -129.45(11) ?
C10A C11A C12A N1A . . . . -22.52(14) ?
C5B B1B N1B C9B . . . . 171.79(9) ?
C1B B1B N1B C9B . . . . 53.61(12) ?
C5B B1B N1B C12B . . . . -66.17(11) ?
C1B B1B N1B C12B . . . . 175.65(9) ?
C5B B1B C1B C2B . . . . -59.92(12) ?
N1B B1B C1B C2B . . . . 60.68(12) ?
C5B B1B C1B C8B . . . . 64.37(11) ?
N1B B1B C1B C8B . . . . -175.03(9) ?
C8B C1B C2B C3B . . . . -65.74(13) ?
B1B C1B C2B C3B . . . . 55.23(13) ?
C1B C2B C3B C4B . . . . -45.59(14) ?
C2B C3B C4B C5B . . . . 43.93(14) ?
C3B C4B C5B C6B . . . . 69.13(13) ?
C3B C4B C5B B1B . . . . -51.51(13) ?
C1B B1B C5B C6B . . . . -66.31(11) ?
N1B B1B C5B C6B . . . . 172.44(9) ?
C1B B1B C5B C4B . . . . 57.81(11) ?
N1B B1B C5B C4B . . . . -63.44(11) ?
C4B C5B C6B C7B . . . . -67.50(14) ?
B1B C5B C6B C7B . . . . 55.30(13) ?
C5B C6B C7B C8B . . . . -41.75(15) ?
C6B C7B C8B C1B . . . . 40.06(15) ?
C2B C1B C8B C7B . . . . 70.93(14) ?
B1B C1B C8B C7B . . . . -51.74(13) ?
C12B N1B C9B C10B . . . . 29.66(12) ?
B1B N1B C9B C10B . . . . 155.83(10) ?
N1B C9B C10B C11B . . . . -40.54(13) ?
C9B C10B C11B C12B . . . . 35.66(13) ?
C9B N1B C12B C11B . . . . -7.11(12) ?
B1B N1B C12B C11B . . . . -134.02(10) ?
C10B C11B C12B N1B . . . . -17.95(13) ?
C5C B1C N1C C9C . . . . 170.23(11) ?
C1C B1C N1C C9C . . . . 53.62(14) ?
C5C B1C N1C C12C . . . . -67.60(13) ?
C1C B1C N1C C12C . . . . 175.79(11) ?
C5C B1C C1C C2C . . . . -60.16(13) ?
N1C B1C C1C C2C . . . . 59.01(14) ?
C5C B1C C1C C8C . . . . 64.27(13) ?
N1C B1C C1C C8C . . . . -176.56(10) ?
C8C C1C C2C C3C . . . . -66.64(15) ?
B1C C1C C2C C3C . . . . 54.52(15) ?
C1C C2C C3C C4C . . . . -43.87(16) ?
C2C C3C C4C C5C . . . . 41.93(16) ?
C3C C4C C5C C6C . . . . 69.78(14) ?
C3C C4C C5C B1C . . . . -51.24(14) ?
C1C B1C C5C C4C . . . . 58.88(12) ?
N1C B1C C5C C4C . . . . -60.62(12) ?
C1C B1C C5C C6C . . . . -65.42(12) ?
N1C B1C C5C C6C . . . . 175.08(10) ?
C4C C5C C6C C7C . . . . -66.79(15) ?
B1C C5C C6C C7C . . . . 56.53(14) ?
C5C C6C C7C C8C . . . . -44.76(16) ?
C6C C7C C8C C1C . . . . 43.55(17) ?
C2C C1C C8C C7C . . . . 68.32(16) ?
B1C C1C C8C C7C . . . . -54.17(15) ?
C12C N1C C9C C10C . . . . 16.44(17) ?
B1C N1C C9C C10C . . . . 142.99(13) ?
N1C C9C C10C C11D . . . . -5.6(5) ?
N1C C9C C10C C11C . . . . -36.84(18) ?
C9C C10C C11C C12C . . . . 43.9(2) ?
C9C C10C C11D C12C . . . . -7.8(8) ?
C10C C11C C12C N1C . . . . -35.1(2) ?
C9C N1C C12C C11C . . . . 13.2(2) ?
B1C N1C C12C C11C . . . . -113.8(2) ?
C9C N1C C12C C11D . . . . -19.7(4) ?
B1C N1C C12C C11D . . . . -146.8(4) ?
C10C C11D C12C N1C . . . . 17.7(8) ?
